data_7001793
loop_
_publ_author_name
'Ehrhart, J\'er\^ome'
'Planeix, Jean-Marc'
'Kyritsakas-Gruber, Nathalie'
'Hosseini, Mir Wais'

_publ_section_title
;
 Molecular tectonics: generation and structural studies on 1- and 2D
 coordination networks based on a meta-cyclophane in 1,3-alternate
 conformation bearing four pyrazolyl units and cobalt, zinc and copper
 cations
;
_journal_issue 32
_journal_name_full 'Dalton Transactions'
_journal_page_first 6309
_journal_page_last 6314
_journal_paper_doi 10.1039/b903674a
_journal_year 2009
_chemical_formula_moiety 'C28 H32 Br2 N4 Zn'
_chemical_formula_sum 'C28 H32 Br2 N4 Zn'
_chemical_formula_weight 649.77
_chemical_name_systematic
;
?
;
_space_group_IT_number 60
_symmetry_cell_setting orthorhombic
_symmetry_space_group_name_Hall '-P 2n 2ab'
_symmetry_space_group_name_H-M 'P b c n'
_atom_sites_solution_hydrogens geom
_atom_sites_solution_primary direct
_atom_sites_solution_secondary difmap
_audit_creation_method SHELXL-97
_cell_angle_alpha 90.00
_cell_angle_beta 90.00
_cell_angle_gamma 90.00
_cell_formula_units_Z 8
_cell_length_a 26.3680(10)
_cell_length_b 20.8457(8)
_cell_length_c 16.2776(7)
_cell_measurement_reflns_used 6282
_cell_measurement_temperature 173(2)
_cell_measurement_theta_max 23.61
_cell_measurement_theta_min 2.21
_cell_volume 8947.1(6)
_computing_cell_refinement 'Bruker SMART'
_computing_data_collection 'Bruker SMART'
_computing_data_reduction 'Bruker SAINT'
_computing_molecular_graphics 'Bruker SHELXTL'
_computing_publication_material 'Bruker SHELXTL'
_computing_structure_refinement 'SHELXL-97 (Sheldrick, 1997)'
_computing_structure_solution 'SHELXS-97 (Sheldrick, 1990)'
_diffrn_ambient_temperature 173(2)
_diffrn_measured_fraction_theta_full 0.994
_diffrn_measured_fraction_theta_max 0.994
_diffrn_measurement_device_type 'CCD area detector'
_diffrn_measurement_method 'phi and omega scans'
_diffrn_radiation_monochromator graphite
_diffrn_radiation_source 'fine-focus sealed tube'
_diffrn_radiation_type MoK\a
_diffrn_radiation_wavelength 0.71073
_diffrn_reflns_av_R_equivalents 0.0971
_diffrn_reflns_av_sigmaI/netI 0.0970
_diffrn_reflns_limit_h_max 34
_diffrn_reflns_limit_h_min 0
_diffrn_reflns_limit_k_max 27
_diffrn_reflns_limit_k_min 0
_diffrn_reflns_limit_l_max 21
_diffrn_reflns_limit_l_min 0
_diffrn_reflns_number 66838
_diffrn_reflns_theta_full 27.57
_diffrn_reflns_theta_max 27.57
_diffrn_reflns_theta_min 1.95
_exptl_absorpt_coefficient_mu 2.350
_exptl_absorpt_correction_T_max 0.7344
_exptl_absorpt_correction_T_min 0.6508
_exptl_absorpt_correction_type multi-scan
_exptl_absorpt_process_details sadabs
_exptl_crystal_colour colorless
_exptl_crystal_density_diffrn 0.965
_exptl_crystal_density_meas ?
_exptl_crystal_density_method 'not measured'
_exptl_crystal_description prism
_exptl_crystal_F_000 2624
_exptl_crystal_size_max 0.20
_exptl_crystal_size_mid 0.16
_exptl_crystal_size_min 0.14
_platon_squeeze_details
;
;
_refine_diff_density_max 0.657
_refine_diff_density_min -0.868
_refine_diff_density_rms 0.112
_refine_ls_extinction_method none
_refine_ls_goodness_of_fit_ref 1.018
_refine_ls_hydrogen_treatment constr
_refine_ls_matrix_type full
_refine_ls_number_parameters 323
_refine_ls_number_reflns 10294
_refine_ls_number_restraints 0
_refine_ls_restrained_S_all 1.018
_refine_ls_R_factor_all 0.1441
_refine_ls_R_factor_gt 0.0642
_refine_ls_shift/su_max 0.001
_refine_ls_shift/su_mean 0.000
_refine_ls_structure_factor_coef Fsqd
_refine_ls_weighting_details 'calc w=1/[\s^2^(Fo^2^)+(0.0535P)^2^+0.0000P] where P=(Fo^2^+2Fc^2^)/3'
_refine_ls_weighting_scheme calc
_refine_ls_wR_factor_gt 0.1429
_refine_ls_wR_factor_ref 0.1554
_reflns_number_gt 4325
_reflns_number_total 10294
_reflns_threshold_expression >2sigma(I)
_cod_data_source_file b903674a.txt
_cod_data_source_block e901a
_cod_depositor_comments
;
The following automatic conversions were performed:
'_symmetry_cell_setting' value 'Orthorhombic' changed to 'orthorhombic'
according to '/home/saulius/struct/CIF-dictionaries/cif_core.dic'
dictionary named 'cif_core.dic' version 2.4.1 from 2010-06-29.

Automatic conversion script
Id: cif_fix_enum 1527 2010-12-29 10:47:43Z saulius 

The following automatic conversions were performed:

'_exptl_crystal_density_meas' value 'none' was changed to '?' - the
value is perceived as not measured.

Automatic conversion script
Id: cif_fix_values 3008 2015-01-20 13:52:24Z robertas 
;
_cod_original_sg_symbol_H-M Pbcn
_cod_database_code 7001793

loop_
_symmetry_equiv_pos_as_xyz
'x, y, z'
'-x+1/2, -y+1/2, z+1/2'
'-x, y, -z+1/2'
'x+1/2, -y+1/2, -z'
'-x, -y, -z'
'x-1/2, y-1/2, -z-1/2'
'x, -y, z-1/2'
'-x-1/2, y-1/2, z'

loop_
_atom_site_label
_atom_site_type_symbol
_atom_site_fract_x
_atom_site_fract_y
_atom_site_fract_z
_atom_site_U_iso_or_equiv
_atom_site_adp_type
_atom_site_occupancy
_atom_site_symmetry_multiplicity
_atom_site_calc_flag
_atom_site_refinement_flags
_atom_site_disorder_assembly
_atom_site_disorder_group
Zn1 Zn 0.20293(2) 0.07780(3) 0.35765(4) 0.03603(19) Uani 1 1 d . . .
Br1 Br 0.19661(2) 0.19045(3) 0.34283(5) 0.0610(2) Uani 1 1 d . . .
Br2 Br 0.21877(2) 0.02077(3) 0.23484(4) 0.0539(2) Uani 1 1 d . . .
C1 C 0.46383(16) 0.0968(2) 0.3055(3) 0.0281(13) Uani 1 1 d . . .
C2 C 0.41262(19) 0.0805(3) 0.3085(3) 0.0368(14) Uani 1 1 d . . .
C3 C 0.37984(17) 0.1167(3) 0.3593(4) 0.0386(15) Uani 1 1 d . . .
C4 C 0.39689(18) 0.1640(3) 0.4080(3) 0.0330(13) Uani 1 1 d . . .
C5 C 0.44923(18) 0.1802(2) 0.4097(3) 0.0319(13) Uani 1 1 d . . .
C6 C 0.48212(16) 0.1436(3) 0.3594(3) 0.0305(13) Uani 1 1 d . . .
C7 C 0.3924(2) 0.0250(3) 0.2551(4) 0.066(2) Uani 1 1 d . . .
H7A H 0.3841 0.0411 0.2002 0.098 Uiso 1 1 calc R . .
H7B H 0.3619 0.0069 0.2806 0.098 Uiso 1 1 calc R . .
H7C H 0.4184 -0.0084 0.2507 0.098 Uiso 1 1 calc R . .
C8 C 0.32311(18) 0.1014(3) 0.3596(4) 0.0484(16) Uani 1 1 d . . .
H8A H 0.3038 0.1421 0.3580 0.058 Uiso 1 1 calc R . .
H8B H 0.3147 0.0770 0.3092 0.058 Uiso 1 1 calc R . .
N1 N 0.30700(14) 0.0646(2) 0.4306(3) 0.0385(12) Uani 1 1 d . . .
N2 N 0.25629(15) 0.0529(2) 0.4394(3) 0.0381(12) Uani 1 1 d . . .
C9 C 0.2529(2) 0.0213(3) 0.5097(4) 0.0542(18) Uani 1 1 d . . .
H9 H 0.2219 0.0059 0.5318 0.065 Uiso 1 1 calc R . .
C10 C 0.2992(2) 0.0133(3) 0.5472(4) 0.070(2) Uani 1 1 d . . .
H10 H 0.3064 -0.0075 0.5978 0.084 Uiso 1 1 calc R . .
C11 C 0.3328(2) 0.0426(4) 0.4935(4) 0.072(2) Uani 1 1 d . . .
H11 H 0.3685 0.0462 0.5009 0.086 Uiso 1 1 calc R . .
C12 C 0.3608(2) 0.1998(3) 0.4643(4) 0.0614(19) Uani 1 1 d . . .
H12A H 0.3569 0.2440 0.4448 0.092 Uiso 1 1 calc R . .
H12B H 0.3746 0.2002 0.5202 0.092 Uiso 1 1 calc R . .
H12C H 0.3277 0.1784 0.4643 0.092 Uiso 1 1 calc R . .
C13 C 0.53910(16) 0.1589(3) 0.3661(3) 0.0373(14) Uani 1 1 d . . .
H13A H 0.5472 0.1958 0.3311 0.056 Uiso 1 1 calc R . .
H13B H 0.5588 0.1216 0.3480 0.056 Uiso 1 1 calc R . .
H13C H 0.5476 0.1690 0.4232 0.056 Uiso 1 1 calc R . .
C14 C 0.47060(18) 0.2309(3) 0.4666(3) 0.0355(14) Uani 1 1 d . . .
H14A H 0.4418 0.2497 0.4973 0.043 Uiso 1 1 calc R . .
H14B H 0.4924 0.2088 0.5072 0.043 Uiso 1 1 calc R . .
C15 C 0.50056(17) 0.2851(2) 0.4314(3) 0.0267(12) Uani 1 1 d . . .
C16 C 0.54597(19) 0.3046(3) 0.4740(3) 0.0373(14) Uani 1 1 d . . .
C17 C 0.57572(17) 0.3541(3) 0.4391(3) 0.0335(14) Uani 1 1 d . . .
C18 C 0.56262(17) 0.3820(2) 0.3663(3) 0.0307(13) Uani 1 1 d . . .
C19 C 0.51754(18) 0.3639(2) 0.3262(3) 0.0286(12) Uani 1 1 d . . .
C20 C 0.48624(16) 0.3180(2) 0.3618(3) 0.0244(12) Uani 1 1 d . . .
C21 C 0.5592(2) 0.2756(3) 0.5565(4) 0.0556(18) Uani 1 1 d . . .
H21A H 0.5723 0.2321 0.5486 0.083 Uiso 1 1 calc R . .
H21B H 0.5288 0.2741 0.5911 0.083 Uiso 1 1 calc R . .
H21C H 0.5851 0.3020 0.5834 0.083 Uiso 1 1 calc R . .
C22 C 0.62112(18) 0.3771(3) 0.4874(3) 0.0367(14) Uani 1 1 d . . .
H22A H 0.6326 0.3429 0.5253 0.044 Uiso 1 1 calc R . .
H22B H 0.6493 0.3871 0.4494 0.044 Uiso 1 1 calc R . .
N3 N 0.60714(13) 0.4355(2) 0.5350(3) 0.0334(11) Uani 1 1 d . . .
N4 N 0.63981(15) 0.4604(2) 0.5910(3) 0.0381(12) Uani 1 1 d . . .
C23 C 0.61983(19) 0.5164(3) 0.6151(4) 0.0430(15) Uani 1 1 d . . .
H23 H 0.6352 0.5454 0.6527 0.052 Uiso 1 1 calc R . .
C24 C 0.5729(2) 0.5258(3) 0.5766(4) 0.0461(16) Uani 1 1 d . . .
H24 H 0.5499 0.5603 0.5848 0.055 Uiso 1 1 calc R . .
C25 C 0.56708(19) 0.4756(3) 0.5257(4) 0.0515(18) Uani 1 1 d . . .
H25 H 0.5395 0.4693 0.4891 0.062 Uiso 1 1 calc R . .
C26 C 0.5969(2) 0.4352(3) 0.3306(4) 0.0492(17) Uani 1 1 d . . .
H26A H 0.6074 0.4642 0.3748 0.074 Uiso 1 1 calc R . .
H26B H 0.5781 0.4594 0.2890 0.074 Uiso 1 1 calc R . .
H26C H 0.6270 0.4158 0.3054 0.074 Uiso 1 1 calc R . .
C27 C 0.43376(16) 0.3056(3) 0.3256(3) 0.0358(14) Uani 1 1 d . . .
H27A H 0.4357 0.2698 0.2865 0.054 Uiso 1 1 calc R . .
H27B H 0.4219 0.3441 0.2972 0.054 Uiso 1 1 calc R . .
H27C H 0.4101 0.2947 0.3699 0.054 Uiso 1 1 calc R . .
C28 C 0.5000 0.4014(4) 0.2500 0.0324(19) Uani 1 2 d S . .
H28A H 0.4717 0.4297 0.2671 0.039 Uiso 0.50 1 calc PR . .
H28B H 0.5283 0.4297 0.2329 0.039 Uiso 0.50 1 calc PR . .
C29 C 0.5000 0.0601(4) 0.2500 0.037(2) Uani 1 2 d S . .
H29A H 0.4792 0.0318 0.2145 0.044 Uiso 0.50 1 calc PR . .
H29B H 0.5208 0.0318 0.2855 0.044 Uiso 0.50 1 calc PR . .

loop_
_atom_site_aniso_label
_atom_site_aniso_U_11
_atom_site_aniso_U_22
_atom_site_aniso_U_33
_atom_site_aniso_U_23
_atom_site_aniso_U_13
_atom_site_aniso_U_12
Zn1 0.0148(3) 0.0586(4) 0.0347(4) -0.0050(3) 0.0095(3) -0.0034(3)
Br1 0.0468(4) 0.0587(4) 0.0774(6) 0.0079(4) 0.0310(3) 0.0005(3)
Br2 0.0306(3) 0.0905(5) 0.0404(4) -0.0185(3) 0.0117(3) -0.0091(3)
C1 0.012(2) 0.043(3) 0.029(3) 0.001(3) 0.001(2) 0.004(2)
C2 0.032(3) 0.043(4) 0.036(4) -0.001(3) 0.007(3) -0.017(3)
C3 0.010(2) 0.070(4) 0.036(4) 0.005(3) 0.000(2) -0.011(3)
C4 0.019(3) 0.053(4) 0.027(3) 0.014(3) 0.016(2) 0.006(3)
C5 0.025(3) 0.047(4) 0.024(3) 0.006(3) 0.002(2) -0.008(2)
C6 0.013(2) 0.052(4) 0.026(3) 0.002(3) 0.004(2) -0.005(2)
C7 0.034(3) 0.086(5) 0.077(6) 0.010(4) -0.011(3) -0.031(3)
C8 0.014(3) 0.087(5) 0.044(4) 0.014(4) 0.004(3) -0.008(3)
N1 0.011(2) 0.063(3) 0.042(3) 0.012(3) 0.003(2) -0.010(2)
N2 0.023(2) 0.055(3) 0.037(3) 0.006(3) 0.011(2) -0.015(2)
C9 0.033(3) 0.061(4) 0.068(5) 0.014(4) 0.011(3) -0.011(3)
C10 0.033(3) 0.109(6) 0.068(5) 0.051(4) -0.014(3) -0.015(4)
C11 0.031(3) 0.128(7) 0.057(5) 0.042(4) -0.010(3) -0.028(4)
C12 0.027(3) 0.076(5) 0.081(5) 0.002(4) 0.018(3) 0.007(3)
C13 0.010(2) 0.055(4) 0.046(4) 0.008(3) 0.003(2) -0.001(2)
C14 0.022(3) 0.067(4) 0.017(3) 0.002(3) 0.006(2) 0.002(3)
C15 0.022(2) 0.040(3) 0.018(3) -0.009(3) 0.002(2) 0.003(2)
C16 0.027(3) 0.062(4) 0.022(3) -0.005(3) -0.007(2) 0.006(3)
C17 0.019(3) 0.061(4) 0.020(3) -0.011(3) -0.006(2) -0.004(3)
C18 0.018(2) 0.052(4) 0.022(3) -0.006(3) -0.001(2) -0.003(2)
C19 0.027(3) 0.035(3) 0.023(3) -0.010(3) -0.004(2) 0.003(2)
C20 0.021(2) 0.041(3) 0.011(3) -0.009(2) -0.003(2) 0.000(2)
C21 0.043(4) 0.088(5) 0.036(4) 0.023(4) -0.015(3) -0.001(3)
C22 0.019(3) 0.054(4) 0.037(4) -0.016(3) -0.008(2) 0.002(3)
N3 0.010(2) 0.057(3) 0.033(3) -0.013(2) -0.0122(18) 0.004(2)
N4 0.016(2) 0.056(3) 0.042(3) -0.013(2) -0.009(2) 0.004(2)
C23 0.023(3) 0.060(4) 0.045(4) -0.018(3) -0.010(3) 0.010(3)
C24 0.038(3) 0.058(4) 0.042(4) -0.023(3) -0.015(3) 0.019(3)
C25 0.020(3) 0.079(5) 0.055(5) -0.018(4) -0.015(3) 0.017(3)
C26 0.035(3) 0.063(4) 0.050(4) 0.005(3) -0.012(3) -0.020(3)
C27 0.013(2) 0.064(4) 0.031(3) 0.003(3) -0.002(2) -0.005(3)
C28 0.019(4) 0.046(5) 0.032(5) 0.000 -0.007(3) 0.000
C29 0.030(4) 0.046(5) 0.034(5) 0.000 0.003(4) 0.000

loop_
_atom_type_symbol
_atom_type_description
_atom_type_scat_dispersion_real
_atom_type_scat_dispersion_imag
_atom_type_scat_source
C C 0.0033 0.0016 'International Tables Vol C Tables 4.2.6.8 and 6.1.1.4'
H H 0.0000 0.0000 'International Tables Vol C Tables 4.2.6.8 and 6.1.1.4'
N N 0.0061 0.0033 'International Tables Vol C Tables 4.2.6.8 and 6.1.1.4'
Zn Zn 0.2839 1.4301 'International Tables Vol C Tables 4.2.6.8 and 6.1.1.4'
Br Br -0.2901 2.4595 'International Tables Vol C Tables 4.2.6.8 and 6.1.1.4'

loop_
_geom_angle_atom_site_label_1
_geom_angle_atom_site_label_2
_geom_angle_atom_site_label_3
_geom_angle
_geom_angle_site_symmetry_1
_geom_angle_site_symmetry_3
_geom_angle_publ_flag
N2 Zn1 N4 101.56(18) . 4_456 ?
N2 Zn1 Br2 107.89(13) . . ?
N4 Zn1 Br2 107.26(13) 4_456 . ?
N2 Zn1 Br1 111.96(13) . . ?
N4 Zn1 Br1 112.00(13) 4_456 . ?
Br2 Zn1 Br1 115.18(4) . . ?
C2 C1 C6 118.9(5) . . ?
C2 C1 C29 120.4(5) . . ?
C6 C1 C29 120.5(4) . . ?
C1 C2 C3 118.9(5) . . ?
C1 C2 C7 119.9(5) . . ?
C3 C2 C7 121.2(5) . . ?
C4 C3 C2 122.1(4) . . ?
C4 C3 C8 118.6(5) . . ?
C2 C3 C8 119.3(5) . . ?
C3 C4 C5 120.7(5) . . ?
C3 C4 C12 120.6(5) . . ?
C5 C4 C12 118.7(5) . . ?
C6 C5 C4 117.1(5) . . ?
C6 C5 C14 120.1(4) . . ?
C4 C5 C14 122.6(5) . . ?
C1 C6 C5 121.8(4) . . ?
C1 C6 C13 121.7(4) . . ?
C5 C6 C13 116.5(4) . . ?
C2 C7 H7A 109.5 . . ?
C2 C7 H7B 109.5 . . ?
H7A C7 H7B 109.5 . . ?
C2 C7 H7C 109.5 . . ?
H7A C7 H7C 109.5 . . ?
H7B C7 H7C 109.5 . . ?
N1 C8 C3 113.5(5) . . ?
N1 C8 H8A 108.9 . . ?
C3 C8 H8A 108.9 . . ?
N1 C8 H8B 108.9 . . ?
C3 C8 H8B 108.9 . . ?
H8A C8 H8B 107.7 . . ?
C11 N1 N2 111.4(4) . . ?
C11 N1 C8 130.8(4) . . ?
N2 N1 C8 117.7(4) . . ?
C9 N2 N1 104.2(4) . . ?
C9 N2 Zn1 130.9(4) . . ?
N1 N2 Zn1 124.8(3) . . ?
N2 C9 C10 112.6(5) . . ?
N2 C9 H9 123.7 . . ?
C10 C9 H9 123.7 . . ?
C9 C10 C11 103.5(6) . . ?
C9 C10 H10 128.2 . . ?
C11 C10 H10 128.2 . . ?
N1 C11 C10 108.2(5) . . ?
N1 C11 H11 125.9 . . ?
C10 C11 H11 125.9 . . ?
C4 C12 H12A 109.5 . . ?
C4 C12 H12B 109.5 . . ?
H12A C12 H12B 109.5 . . ?
C4 C12 H12C 109.5 . . ?
H12A C12 H12C 109.5 . . ?
H12B C12 H12C 109.5 . . ?
C6 C13 H13A 109.5 . . ?
C6 C13 H13B 109.5 . . ?
H13A C13 H13B 109.5 . . ?
C6 C13 H13C 109.5 . . ?
H13A C13 H13C 109.5 . . ?
H13B C13 H13C 109.5 . . ?
C15 C14 C5 119.4(4) . . ?
C15 C14 H14A 107.5 . . ?
C5 C14 H14A 107.5 . . ?
C15 C14 H14B 107.5 . . ?
C5 C14 H14B 107.5 . . ?
H14A C14 H14B 107.0 . . ?
C20 C15 C16 118.9(5) . . ?
C20 C15 C14 123.2(4) . . ?
C16 C15 C14 118.0(5) . . ?
C17 C16 C15 118.3(5) . . ?
C17 C16 C21 121.3(5) . . ?
C15 C16 C21 120.3(5) . . ?
C18 C17 C16 121.3(4) . . ?
C18 C17 C22 121.1(5) . . ?
C16 C17 C22 117.5(5) . . ?
C17 C18 C19 120.1(5) . . ?
C17 C18 C26 119.0(4) . . ?
C19 C18 C26 120.8(5) . . ?
C20 C19 C18 119.5(5) . . ?
C20 C19 C28 120.5(4) . . ?
C18 C19 C28 119.5(4) . . ?
C15 C20 C19 121.5(4) . . ?
C15 C20 C27 118.8(4) . . ?
C19 C20 C27 119.6(4) . . ?
C16 C21 H21A 109.5 . . ?
C16 C21 H21B 109.5 . . ?
H21A C21 H21B 109.5 . . ?
C16 C21 H21C 109.5 . . ?
H21A C21 H21C 109.5 . . ?
H21B C21 H21C 109.5 . . ?
N3 C22 C17 109.5(4) . . ?
N3 C22 H22A 109.8 . . ?
C17 C22 H22A 109.8 . . ?
N3 C22 H22B 109.8 . . ?
C17 C22 H22B 109.8 . . ?
H22A C22 H22B 108.2 . . ?
C25 N3 N4 109.5(4) . . ?
C25 N3 C22 129.6(4) . . ?
N4 N3 C22 120.3(4) . . ?
C23 N4 N3 106.3(4) . . ?
C23 N4 Zn1 123.0(3) . 4_556 ?
N3 N4 Zn1 130.4(3) . 4_556 ?
N4 C23 C24 109.7(5) . . ?
N4 C23 H23 125.1 . . ?
C24 C23 H23 125.1 . . ?
C25 C24 C23 105.6(5) . . ?
C25 C24 H24 127.2 . . ?
C23 C24 H24 127.2 . . ?
C24 C25 N3 108.8(5) . . ?
C24 C25 H25 125.6 . . ?
N3 C25 H25 125.6 . . ?
C18 C26 H26A 109.5 . . ?
C18 C26 H26B 109.5 . . ?
H26A C26 H26B 109.5 . . ?
C18 C26 H26C 109.5 . . ?
H26A C26 H26C 109.5 . . ?
H26B C26 H26C 109.5 . . ?
C20 C27 H27A 109.5 . . ?
C20 C27 H27B 109.5 . . ?
H27A C27 H27B 109.5 . . ?
C20 C27 H27C 109.5 . . ?
H27A C27 H27C 109.5 . . ?
H27B C27 H27C 109.5 . . ?
C19 C28 C19 118.9(6) 3_655 . ?
C19 C28 H28A 107.6 3_655 . ?
C19 C28 H28A 107.6 . . ?
C19 C28 H28B 107.6 3_655 . ?
C19 C28 H28B 107.6 . . ?
H28A C28 H28B 107.0 . . ?
C1 C29 C1 119.5(6) . 3_655 ?
C1 C29 H29A 107.4 . . ?
C1 C29 H29A 107.4 3_655 . ?
C1 C29 H29B 107.4 . . ?
C1 C29 H29B 107.4 3_655 . ?
H29A C29 H29B 107.0 . . ?

loop_
_geom_bond_atom_site_label_1
_geom_bond_atom_site_label_2
_geom_bond_distance
_geom_bond_site_symmetry_2
_geom_bond_publ_flag
Zn1 N2 2.005(5) . ?
Zn1 N4 2.026(4) 4_456 ?
Zn1 Br2 2.3630(9) . ?
Zn1 Br1 2.3665(9) . ?
C1 C2 1.393(7) . ?
C1 C6 1.397(7) . ?
C1 C29 1.521(6) . ?
C2 C3 1.414(7) . ?
C2 C7 1.543(8) . ?
C3 C4 1.343(7) . ?
C3 C8 1.529(7) . ?
C4 C5 1.421(7) . ?
C4 C12 1.517(7) . ?
C5 C6 1.415(7) . ?
C5 C14 1.515(7) . ?
C6 C13 1.540(6) . ?
C7 H7A 0.9800 . ?
C7 H7B 0.9800 . ?
C7 H7C 0.9800 . ?
C8 N1 1.451(7) . ?
C8 H8A 0.9900 . ?
C8 H8B 0.9900 . ?
N1 C11 1.312(7) . ?
N1 N2 1.367(5) . ?
N2 C9 1.323(7) . ?
C9 C10 1.375(8) . ?
C9 H9 0.9500 . ?
C10 C11 1.389(8) . ?
C10 H10 0.9500 . ?
C11 H11 0.9500 . ?
C12 H12A 0.9800 . ?
C12 H12B 0.9800 . ?
C12 H12C 0.9800 . ?
C13 H13A 0.9800 . ?
C13 H13B 0.9800 . ?
C13 H13C 0.9800 . ?
C14 C15 1.493(7) . ?
C14 H14A 0.9900 . ?
C14 H14B 0.9900 . ?
C15 C20 1.377(7) . ?
C15 C16 1.441(7) . ?
C16 C17 1.414(7) . ?
C16 C21 1.514(7) . ?
C17 C18 1.365(7) . ?
C17 C22 1.510(6) . ?
C18 C19 1.407(6) . ?
C18 C26 1.545(7) . ?
C19 C20 1.390(7) . ?
C19 C28 1.538(6) . ?
C20 C27 1.526(6) . ?
C21 H21A 0.9800 . ?
C21 H21B 0.9800 . ?
C21 H21C 0.9800 . ?
C22 N3 1.491(6) . ?
C22 H22A 0.9900 . ?
C22 H22B 0.9900 . ?
N3 C25 1.356(6) . ?
N3 N4 1.357(5) . ?
N4 C23 1.339(6) . ?
N4 Zn1 2.026(4) 4_556 ?
C23 C24 1.402(7) . ?
C23 H23 0.9500 . ?
C24 C25 1.343(7) . ?
C24 H24 0.9500 . ?
C25 H25 0.9500 . ?
C26 H26A 0.9800 . ?
C26 H26B 0.9800 . ?
C26 H26C 0.9800 . ?
C27 H27A 0.9800 . ?
C27 H27B 0.9800 . ?
C27 H27C 0.9800 . ?
C28 C19 1.538(6) 3_655 ?
C28 H28A 0.9900 . ?
C28 H28B 0.9900 . ?
C29 C1 1.521(6) 3_655 ?
C29 H29A 0.9900 . ?
C29 H29B 0.9900 . ?

loop_
_platon_squeeze_void_nr
_platon_squeeze_void_average_x
_platon_squeeze_void_average_y
_platon_squeeze_void_average_z
_platon_squeeze_void_volume
_platon_squeeze_void_count_electrons
1 -0.007 0.495 -0.005 4535.7 1233.9
